data_7110808
loop_
_publ_author_name
'Bassindale, Alan R.'
'Parker, David J.'
'Taylor, Peter G.'
'Auner, Norbert'
'Herrschaft, Bernhard'

_publ_section_title
;
 The X-ray structure of a protonated hypervalent silanol
;
_journal_issue 7
_journal_name_full 'Chemical Communications'
_journal_page_first 565
_journal_paper_doi 10.1039/a909504g
_journal_year 2000
_chemical_formula_sum 'C12 H18 Cl N O3 Si'
_chemical_formula_weight 287.81
_chemical_name_systematic
;
 ?
;
_space_group_IT_number 14
_symmetry_space_group_name_Hall '-P 2ybc'
_symmetry_space_group_name_H-M 'P 1 21/c 1'
_atom_sites_solution_hydrogens geom
_atom_sites_solution_primary direct
_atom_sites_solution_secondary difmap
_audit_conform_dict_location ftp://ftp.iucr.org/cifdics/cif_core2.1beta.dic
_audit_conform_dict_name cif_core.dic
_audit_conform_dict_version 2.1beta3
_audit_creation_date 1999-12-15T14:33:23-00:00
_audit_creation_method 'WinGX routine CIF_UPDATE'
_cell_angle_alpha 90
_cell_angle_beta 91.54(3)
_cell_angle_gamma 90
_cell_formula_units_Z 4
_cell_length_a 9.126(2)
_cell_length_b 7.2230(10)
_cell_length_c 21.450(4)
_cell_measurement_temperature 95(2)
_cell_volume 1413.4(5)
_computing_structure_refinement 'SHELXL-97 (Sheldrick, 1997)'
_computing_structure_solution 'SHELXS-97 (Sheldrick, 1990)'
_diffrn_ambient_temperature 95(2)
_diffrn_measured_fraction_theta_full 0.916
_diffrn_measured_fraction_theta_max 0.916
_diffrn_radiation_monochromator graphite
_diffrn_radiation_type MoK\a
_diffrn_radiation_wavelength 0.71073
_diffrn_reflns_av_R_equivalents 0.1193
_diffrn_reflns_av_sigmaI/netI 0.0814
_diffrn_reflns_limit_h_max 11
_diffrn_reflns_limit_h_min -11
_diffrn_reflns_limit_k_max 8
_diffrn_reflns_limit_k_min -8
_diffrn_reflns_limit_l_max 26
_diffrn_reflns_limit_l_min -26
_diffrn_reflns_number 9552
_diffrn_reflns_theta_full 26.77
_diffrn_reflns_theta_max 26.77
_diffrn_reflns_theta_min 2.23
_exptl_absorpt_coefficient_mu 0.355
_exptl_crystal_density_diffrn 1.353
_exptl_crystal_density_method 'not measured'
_exptl_crystal_F_000 608
_refine_diff_density_max 0.65
_refine_diff_density_min -0.507
_refine_diff_density_rms 0.093
_refine_ls_extinction_method none
_refine_ls_goodness_of_fit_ref 0.938
_refine_ls_hydrogen_treatment mixed
_refine_ls_matrix_type full
_refine_ls_number_parameters 213
_refine_ls_number_reflns 2763
_refine_ls_number_restraints 0
_refine_ls_restrained_S_all 0.938
_refine_ls_R_factor_all 0.0502
_refine_ls_R_factor_gt 0.0461
_refine_ls_shift/su_max 0.483
_refine_ls_shift/su_mean 0.01
_refine_ls_structure_factor_coef Fsqd
_refine_ls_weighting_scheme calc
_refine_ls_wR_factor_gt 0.125
_refine_ls_wR_factor_ref 0.1284
_reflns_number_gt 2466
_reflns_number_total 2763
_reflns_threshold_expression >2sigma(I)
_cod_data_source_file a909504gsup1.cif
_cod_data_source_block david51a
_cod_database_code 7110808

loop_
_symmetry_equiv_pos_as_xyz
'x, y, z'
'-x, y+1/2, -z+1/2'
'-x, -y, -z'
'x, -y-1/2, z-1/2'

loop_
_atom_site_label
_atom_site_type_symbol
_atom_site_fract_x
_atom_site_fract_y
_atom_site_fract_z
_atom_site_U_iso_or_equiv
_atom_site_adp_type
_atom_site_occupancy
_atom_site_symmetry_multiplicity
_atom_site_calc_flag
_atom_site_refinement_flags
Cl1 Cl 0.67070(5) 0.64343(7) 0.77731(3) 0.02629(19) Uani 1 1 d .
O2 O 0.80003(15) 0.2868(2) 0.73331(6) 0.0150(3) Uani 1 1 d .
H21 H 0.747(4) 0.212(5) 0.7533(17) 0.056(10) Uiso 1 1 d .
H22 H 0.769(3) 0.390(4) 0.7425(13) 0.034(8) Uiso 1 1 d .
Si Si 0.86482(5) 0.24351(7) 0.65057(2) 0.01251(18) Uani 1 1 d .
O1 O 0.91180(15) 0.1982(2) 0.56324(6) 0.0190(3) Uani 1 1 d .
N N 0.66937(17) 0.2444(2) 0.55439(7) 0.0123(3) Uani 1 1 d .
C3 C 0.8158(2) 0.1801(3) 0.46177(9) 0.0209(4) Uani 1 1 d .
H3 H 0.912(3) 0.148(3) 0.4457(12) 0.026(7) Uiso 1 1 d .
C2 C 0.8021(2) 0.2074(3) 0.52762(9) 0.0154(4) Uani 1 1 d .
C8 C 0.4056(2) 0.2885(3) 0.54922(10) 0.0184(4) Uani 1 1 d .
H8 H 0.393(3) 0.309(4) 0.5927(13) 0.024(6) Uiso 1 1 d .
C10 C 0.9321(2) 0.0093(3) 0.67246(9) 0.0202(4) Uani 1 1 d .
H10A H 0.9997 -0.0349 0.641 0.03 Uiso 1 1 calc R
H10B H 0.8488 -0.0758 0.6747 0.03 Uiso 1 1 calc R
H10C H 0.9832 0.0151 0.7132 0.03 Uiso 1 1 calc R
C4 C 0.6951(2) 0.1892(3) 0.42648(9) 0.0208(4) Uani 1 1 d .
H4 H 0.702(3) 0.172(4) 0.3836(14) 0.031(7) Uiso 1 1 d .
C9 C 0.6699(2) 0.2698(3) 0.62245(9) 0.0130(4) Uani 1 1 d .
H91 H 0.634(3) 0.400(3) 0.6334(11) 0.017(6) Uiso 1 1 d .
H92 H 0.611(3) 0.180(4) 0.6430(12) 0.028(7) Uiso 1 1 d .
C7 C 0.2827(2) 0.2956(3) 0.51326(11) 0.0240(5) Uani 1 1 d .
H7 H 0.196(3) 0.314(4) 0.5291(13) 0.034(7) Uiso 1 1 d .
C4A C 0.5543(2) 0.2269(3) 0.45468(9) 0.0170(4) Uani 1 1 d .
C8A C 0.5420(2) 0.2544(2) 0.51967(9) 0.0137(4) Uani 1 1 d .
C11 C 0.9887(2) 0.4492(3) 0.65114(10) 0.0208(4) Uani 1 1 d .
H11A H 1.0839 0.4152 0.67 0.031 Uiso 1 1 calc R
H11B H 0.945 0.5489 0.6754 0.031 Uiso 1 1 calc R
H11C H 1.0022 0.4915 0.6083 0.031 Uiso 1 1 calc R
C5 C 0.4258(3) 0.2358(3) 0.41930(11) 0.0233(5) Uani 1 1 d .
H5 H 0.434(3) 0.220(3) 0.3761(13) 0.023(6) Uiso 1 1 d .
C6 C 0.2925(3) 0.2695(3) 0.44859(11) 0.0262(5) Uani 1 1 d .
H6 H 0.215(3) 0.275(4) 0.4261(13) 0.031(7) Uiso 1 1 d .
O3 O 0.62074(18) 0.0654(2) 0.78847(7) 0.0223(3) Uani 1 1 d .
H31 H 0.634(3) 0.948(5) 0.7879(12) 0.032(7) Uiso 1 1 d .
H32 H 0.458(4) 0.582(5) 0.7253(17) 0.057(11) Uiso 1 1 d .

loop_
_atom_site_aniso_label
_atom_site_aniso_U_11
_atom_site_aniso_U_22
_atom_site_aniso_U_33
_atom_site_aniso_U_23
_atom_site_aniso_U_13
_atom_site_aniso_U_12
Cl1 0.0163(3) 0.0202(3) 0.0426(3) -0.0076(2) 0.0053(2) 0.00282(18)
O2 0.0140(7) 0.0172(7) 0.0138(7) -0.0023(5) 0.0023(5) 0.0009(6)
Si 0.0070(3) 0.0188(3) 0.0118(3) -0.00089(18) 0.0019(2) 0.00185(18)
O1 0.0086(6) 0.0345(8) 0.0142(7) -0.0017(6) 0.0023(5) 0.0038(6)
N 0.0086(8) 0.0162(8) 0.0123(8) 0.0012(6) 0.0017(6) 0.0000(6)
C3 0.0196(10) 0.0281(11) 0.0154(10) -0.0012(8) 0.0071(8) 0.0024(9)
C2 0.0121(9) 0.0192(9) 0.0151(9) 0.0003(7) 0.0037(7) 0.0008(7)
C8 0.0135(10) 0.0209(10) 0.0207(11) 0.0033(8) 0.0008(8) -0.0020(8)
C10 0.0184(10) 0.0234(10) 0.0188(10) -0.0023(8) -0.0004(8) 0.0077(8)
C4 0.0270(11) 0.0238(10) 0.0117(9) -0.0005(8) 0.0011(8) -0.0002(9)
C9 0.0075(8) 0.0205(10) 0.0111(9) 0.0002(7) 0.0028(7) 0.0011(7)
C7 0.0105(10) 0.0279(11) 0.0335(12) 0.0063(9) -0.0016(9) -0.0031(8)
C4A 0.0191(10) 0.0143(9) 0.0174(10) 0.0033(7) -0.0026(8) -0.0026(7)
C8A 0.0121(9) 0.0120(8) 0.0168(10) 0.0029(6) -0.0018(7) -0.0031(7)
C11 0.0127(9) 0.0271(11) 0.0228(10) -0.0001(8) 0.0023(7) -0.0043(8)
C5 0.0277(12) 0.0210(10) 0.0206(11) 0.0028(8) -0.0086(9) -0.0057(8)
C6 0.0184(11) 0.0278(11) 0.0316(12) 0.0077(9) -0.0132(9) -0.0068(9)
O3 0.0219(8) 0.0196(8) 0.0256(8) 0.0000(6) 0.0042(6) -0.0001(6)

loop_
_atom_type_symbol
_atom_type_description
_atom_type_scat_dispersion_real
_atom_type_scat_dispersion_imag
_atom_type_scat_source
C C 0.0033 0.0016 'International Tables Vol C Tables 4.2.6.8 and 6.1.1.4'
H H 0 0 'International Tables Vol C Tables 4.2.6.8 and 6.1.1.4'
N N 0.0061 0.0033 'International Tables Vol C Tables 4.2.6.8 and 6.1.1.4'
O O 0.0106 0.006 'International Tables Vol C Tables 4.2.6.8 and 6.1.1.4'
Si Si 0.0817 0.0704 'International Tables Vol C Tables 4.2.6.8 and 6.1.1.4'
Cl Cl 0.1484 0.1585 'International Tables Vol C Tables 4.2.6.8 and 6.1.1.4'

loop_
_geom_angle_atom_site_label_1
_geom_angle_atom_site_label_2
_geom_angle_atom_site_label_3
_geom_angle
C10 Si C11 121.86(10)
C10 Si C9 118.61(9)
C11 Si C9 119.42(9)
C10 Si O2 91.30(8)
C11 Si O2 93.79(8)
C9 Si O2 88.14(8)
C10 Si O1 90.59(8)
C11 Si O1 89.49(8)
C9 Si O1 86.53(8)
O2 Si O1 174.62(6)
C2 O1 Si 112.62(12)
C8A N C2 121.79(17)
C8A N C9 120.97(16)
C2 N C9 117.23(15)
C4 C3 C2 117.64(19)
O1 C2 N 117.07(17)
O1 C2 C3 120.46(18)
N C2 C3 122.47(17)
C7 C8 C8A 118.3(2)
C3 C4 C4A 120.06(19)
N C9 Si 106.54(12)
C8 C7 C6 119.1(2)
C5 C4A C8A 116.5(2)
C5 C4A C4 121.6(2)
C8A C4A C4 121.90(18)
N C8A C4A 116.14(18)
N C8A C8 120.30(18)
C4A C8A C8 123.56(18)
C4A C5 C6 119.7(2)
C5 C6 C7 122.95(19)

loop_
_geom_bond_atom_site_label_1
_geom_bond_atom_site_label_2
_geom_bond_distance
O2 Si 1.9115(16)
Si C10 1.855(2)
Si C11 1.867(2)
Si C9 1.8726(19)
Si O1 1.9605(15)
O1 C2 1.245(2)
N C8A 1.366(2)
N C2 1.380(3)
N C9 1.471(2)
C3 C4 1.321(3)
C3 C2 1.435(3)
C8 C7 1.346(3)
C8 C8A 1.433(3)
C4 C4A 1.460(3)
C7 C6 1.405(3)
C4A C5 1.381(3)
C4A C8A 1.416(3)
C5 C6 1.405(3)

loop_
_geom_torsion_atom_site_label_1
_geom_torsion_atom_site_label_2
_geom_torsion_atom_site_label_3
_geom_torsion_atom_site_label_4
_geom_torsion
C10 Si O1 C2 119.53(15)
C11 Si O1 C2 -118.62(15)
C9 Si O1 C2 0.90(15)
O2 Si O1 C2 9.0(8)
Si O1 C2 N -0.7(2)
Si O1 C2 C3 179.26(15)
C8A N C2 O1 -178.91(17)
C9 N C2 O1 0.1(3)
C8A N C2 C3 1.1(3)
C9 N C2 C3 -179.91(18)
C4 C3 C2 O1 179.1(2)
C4 C3 C2 N -0.9(3)
C2 C3 C4 C4A 0.4(3)
C8A N C9 Si 179.62(13)
C2 N C9 Si 0.6(2)
C10 Si C9 N -89.53(14)
C11 Si C9 N 86.69(14)
O2 Si C9 N 180.00(12)
O1 Si C9 N -0.76(12)
C8A C8 C7 C6 0.0(3)
C3 C4 C4A C5 -179.4(2)
C3 C4 C4A C8A -0.1(3)
C2 N C8A C4A -0.8(2)
C9 N C8A C4A -179.72(16)
C2 N C8A C8 178.43(17)
C9 N C8A C8 -0.5(3)
C5 C4A C8A N 179.66(16)
C4 C4A C8A N 0.3(3)
C5 C4A C8A C8 0.5(3)
C4 C4A C8A C8 -178.89(18)
C7 C8 C8A N -179.44(18)
C7 C8 C8A C4A -0.3(3)
C8A C4A C5 C6 -0.4(3)
C4 C4A C5 C6 178.98(19)
C4A C5 C6 C7 0.1(3)
C8 C7 C6 C5 0.1(3)
